data_7063172
loop_
_publ_author_name
'Kolbunova, Anastasia V.'
'Klyukin, Ilya N.'
'Novikov, Alexander S.'
'Nelyubin, Alexey V.'
'Zhdanov, Andrey P.'
'Kubasov, Alexey S.'
'Selivanov, Nikita A.'
'Bykov, Alexander Yu.'
'Zhizhin, Konstantin Yu.'
'Kuznetsov, Nikolay T.'

_publ_section_title
;
 Carboxonium derivatives based on closo-dodecaborate anions
 [1,2-B12H10O2CR]&#x2212;: synthesis and molecular orbital analysis
;
_journal_issue 18
_journal_name_full 'New Journal of Chemistry'
_journal_page_first 8361
_journal_page_last 8370
_journal_paper_doi 10.1039/D4NJ01048E
_journal_volume 48
_journal_year 2024
_chemical_formula_moiety 'C2 H13 B12 O2, C16 H36 N'
_chemical_formula_sum 'C18 H49 B12 N O2'
_chemical_formula_weight 441.30
_space_group_crystal_system orthorhombic
_space_group_IT_number 61
_space_group_name_Hall '-P 2ac 2ab'
_space_group_name_H-M_alt 'P b c a'
_atom_sites_solution_hydrogens geom
_audit_creation_date 2024-01-31
_audit_creation_method
;
Olex2 1.5
(compiled 2023.08.24 svn.re1ec1418 for OlexSys, GUI svn.r6817)
;
_audit_update_record
;
2024-02-01 deposited with the CCDC.	2024-04-03 downloaded from the CCDC.
;
_cell_angle_alpha 90
_cell_angle_beta 90
_cell_angle_gamma 90
_cell_formula_units_Z 8
_cell_length_a 17.10(3)
_cell_length_b 15.16(4)
_cell_length_c 22.21(4)
_cell_measurement_reflns_used 4588
_cell_measurement_temperature 100.0
_cell_measurement_theta_max 27.576
_cell_measurement_theta_min 2.211
_cell_volume 5758(2)
_computing_cell_refinement 'SAINT V8.40A (Bruker, 2019)'
_computing_data_reduction 'SAINT V8.40A (Bruker, 2019)'
_computing_molecular_graphics 'Olex2 1.5 (Dolomanov et al., 2009)'
_computing_publication_material 'Olex2 1.5 (Dolomanov et al., 2009)'
_computing_structure_refinement 'SHELXL 2018/3 (Sheldrick, 2015)'
_computing_structure_solution 'SHELXT 2014/5 (Sheldrick, 2014)'
_diffrn_ambient_temperature 100.0
_diffrn_measured_fraction_theta_full 0.996
_diffrn_measured_fraction_theta_max 0.996
_diffrn_measurement_device_type 'Bruker D8 Venture'
_diffrn_radiation_type MoK\a
_diffrn_radiation_wavelength 0.71073
_diffrn_reflns_av_R_equivalents 0.0681
_diffrn_reflns_av_unetI/netI 0.0791
_diffrn_reflns_Laue_measured_fraction_full 0.996
_diffrn_reflns_Laue_measured_fraction_max 0.996
_diffrn_reflns_limit_h_max 19
_diffrn_reflns_limit_h_min -20
_diffrn_reflns_limit_k_max 12
_diffrn_reflns_limit_k_min -18
_diffrn_reflns_limit_l_max 26
_diffrn_reflns_limit_l_min -23
_diffrn_reflns_number 19274
_diffrn_reflns_point_group_measured_fraction_full 0.996
_diffrn_reflns_point_group_measured_fraction_max 0.996
_diffrn_reflns_theta_full 24.998
_diffrn_reflns_theta_max 24.998
_diffrn_reflns_theta_min 2.016
_diffrn_source_current 1.4
_diffrn_source_power 0.07
_diffrn_source_voltage 50.0
_exptl_absorpt_coefficient_mu 0.056
_exptl_absorpt_correction_T_max 0.7456
_exptl_absorpt_correction_T_min 0.5806
_exptl_absorpt_correction_type multi-scan
_exptl_absorpt_process_details
;
SADABS-2016/2 (Bruker,2016/2) was used for absorption correction.
wR2(int) was 0.1374 before and 0.0627 after correction.
The Ratio of minimum to maximum transmission is 0.7787.
The \l/2 correction factor is Not present.
;
_exptl_crystal_colour colourless
_exptl_crystal_colour_primary colourless
_exptl_crystal_density_diffrn 1.018
_exptl_crystal_description block
_exptl_crystal_F_000 1920
_exptl_crystal_size_max 0.8
_exptl_crystal_size_mid 0.8
_exptl_crystal_size_min 0.2
_refine_diff_density_max 0.302
_refine_diff_density_min -0.206
_refine_diff_density_rms 0.048
_refine_ls_extinction_method none
_refine_ls_goodness_of_fit_ref 1.015
_refine_ls_hydrogen_treatment constr
_refine_ls_matrix_type full
_refine_ls_number_parameters 310
_refine_ls_number_reflns 5050
_refine_ls_number_restraints 2
_refine_ls_restrained_S_all 1.015
_refine_ls_R_factor_all 0.1093
_refine_ls_R_factor_gt 0.0621
_refine_ls_shift/su_max 0.000
_refine_ls_shift/su_mean 0.000
_refine_ls_structure_factor_coef Fsqd
_refine_ls_weighting_details 'w=1/[\s^2^(Fo^2^)+(0.0677P)^2^+3.3336P] where P=(Fo^2^+2Fc^2^)/3'
_refine_ls_weighting_scheme calc
_refine_ls_wR_factor_gt 0.1461
_refine_ls_wR_factor_ref 0.1755
_reflns_Friedel_coverage 0.000
_reflns_number_gt 3202
_reflns_number_total 5050
_reflns_threshold_expression 'I > 2\s(I)'
_cod_data_source_file d4nj01048e2.cif
_cod_data_source_block 1
_cod_depositor_comments 'Adding full bibliography for 7063172--7063175.cif.'
_cod_original_cell_volume 5757(20)
_cod_database_code 7063172
_shelx_shelxl_version_number 2018/3
_shelx_space_group_comment
;
The symmetry employed for this shelxl refinement is uniquely defined
by the following loop, which should always be used as a source of
symmetry information in preference to the above space-group names.
They are only intended as comments.
;
_shelx_estimated_absorpt_t_max 0.989
_shelx_estimated_absorpt_t_min 0.957
_olex2_refinement_description
;
1. Others
 Fixed Sof: O1(0.9) O2(0.9) C1(0.9) C2(0.9) H2A(0.9) H2B(0.9) H2C(0.9) H1(0.1)
 H11(0.9) O4(0.1) O3(0.1) C19(0.1) C20(0.1) H20A(0.1) H20B(0.1) H20C(0.1)
 Fixed Uiso: H2A(0.063) H2B(0.063) H2C(0.063) H1(0.038) H3(0.036) H4(0.037)
 H5(0.04) H6(0.041) H7(0.037) H8(0.038) H9(0.037) H10(0.041) H11(0.039)
 H12(0.039) H3A(0.039) H3B(0.039) H4A(0.042) H4B(0.042) H5A(0.05) H5B(0.05)
 H6A(0.073) H6B(0.073) H6C(0.073) H7A(0.043) H7B(0.043) H8A(0.047) H8B(0.047)
 H9A(0.051) H9B(0.051) H10A(0.09) H10B(0.09) H10C(0.09) H11A(0.036) H11B(0.036)
 H12A(0.04) H12B(0.04) H13A(0.045) H13B(0.045) H14A(0.067) H14B(0.067)
 H14C(0.067) H15A(0.039) H15B(0.039) H16A(0.042) H16B(0.042) H17A(0.043)
 H17B(0.043) H18A(0.077) H18B(0.077) H18C(0.077) H20A(0.063) H20B(0.063)
 H20C(0.063)
 Fixed X: H2A(0.400987) H2B(0.37118) H2C(0.33783) H1(0.477532) H3(0.455042)
 H4(0.513147) H5(0.617126) H6(0.625795) H7(0.589264) H8(0.586654) H9(0.687612)
 H10(0.754676) H11(0.69394) H12(0.733795) H3A(0.477846) H3B(0.482512)
 H4A(0.347802) H4B(0.335186) H5A(0.401225) H5B(0.418159) H6A(0.312235)
 H6B(0.264734) H6C(0.283637) H7A(0.34209) H7B(0.399332) H8A(0.418531)
 H8B(0.465597) H9A(0.299161) H9B(0.343346) H10A(0.418782) H10B(0.327498)
 H10C(0.373765) H11A(0.366212) H11B(0.453345) H12A(0.367448) H12B(0.457356)
 H13A(0.334427) H13B(0.423808) H14A(0.351913) H14B(0.411035) H14C(0.320552)
 H15A(0.532788) H15B(0.551948) H16A(0.581535) H16B(0.593592) H17A(0.678185)
 H17B(0.688231) H18A(0.738746) H18B(0.792021) H18C(0.73167) H20A(0.657628)
 H20B(0.573959) H20C(0.650204)
 Fixed Y: H2A(0.577184) H2B(0.529211) H2C(0.624408) H1(0.748157) H3(0.707939)
 H4(0.883829) H5(0.860146) H6(0.668915) H7(0.594832) H8(0.788206) H9(0.882225)
 H10(0.749674) H11(0.570873) H12(0.703667) H3A(0.643384) H3B(0.543186)
 H4A(0.525655) H4B(0.629449) H5A(0.621926) H5B(0.51922) H6A(0.539784)
 H6B(0.590675) H6C(0.487827) H7A(0.584008) H7B(0.505245) H8A(0.605043)
 H8B(0.517051) H9A(0.523401) H9B(0.435376) H10A(0.437975) H10B(0.433823)
 H10C(0.525262) H11A(0.723455) H11B(0.760696) H12A(0.732344) H12B(0.762384)
 H13A(0.864464) H13B(0.895129) H14A(0.967526) H14B(0.900378) H14C(0.875196)
 H15A(0.64007) H15B(0.56219) H16A(0.745667) H16B(0.67166) H17A(0.677302)
 H17B(0.599574) H18A(0.704164) H18B(0.700205) H18C(0.779771) H20A(0.380222)
 H20B(0.383267) H20C(0.41604)
 Fixed Z: H2A(1.055122) H2B(0.995188) H2C(1.01283) H1(0.974154) H3(0.845185)
 H4(0.881599) H5(0.989041) H6(1.017946) H7(0.807775) H8(0.777936) H9(0.867004)
 H10(0.950227) H11(0.914524) H12(0.820518) H3A(0.554562) H3B(0.576267)
 H4A(0.567523) H4B(0.557702) H5A(0.463708) H5B(0.473773) H6A(0.406444)
 H6B(0.457897) H6C(0.465168) H7A(0.676856) H7B(0.659088) H8A(0.766755)
 H8B(0.749635) H9A(0.77296) H9B(0.751983) H10A(0.842016) H10B(0.85769)
 H10C(0.863032) H11A(0.625761) H11B(0.622462) H12A(0.731682) H12B(0.730933)
 H13A(0.676547) H13B(0.681235) H14A(0.75728) H14B(0.789213) H14C(0.782534)
 H15A(0.712439) H15B(0.666482) H16A(0.644714) H16B(0.593985) H17A(0.706287)
 H17B(0.658138) H18A(0.587235) H18B(0.646407) H18C(0.63722) H20A(0.941775)
 H20B(0.974002) H20C(1.009302)
;
_olex2_submission_special_instructions 'No special instructions were received'

loop_
_space_group_symop_operation_xyz
'x, y, z'
'-x+1/2, -y, z+1/2'
'-x, y+1/2, -z+1/2'
'x+1/2, -y+1/2, -z'
'-x, -y, -z'
'x-1/2, y, -z-1/2'
'x, -y-1/2, z-1/2'
'-x-1/2, y-1/2, z'

loop_
_atom_site_label
_atom_site_type_symbol
_atom_site_fract_x
_atom_site_fract_y
_atom_site_fract_z
_atom_site_U_iso_or_equiv
_atom_site_adp_type
_atom_site_occupancy
_atom_site_site_symmetry_order
_atom_site_calc_flag
_atom_site_refinement_flags_posn
_atom_site_refinement_flags_adp
_atom_site_refinement_flags_occupancy
_atom_site_disorder_assembly
_atom_site_disorder_group
O1 O 0.45875(11) 0.71339(14) 0.98173(9) 0.0346(4) Uani 0.9 1 d . . P A 1
O2 O 0.49431(11) 0.57933(14) 0.94611(9) 0.0346(4) Uani 0.9 1 d . . P A 1
C1 C 0.44838(16) 0.6287(2) 0.97865(13) 0.0330(7) Uani 0.9 1 d . . P A 1
C2 C 0.3841(3) 0.5863(3) 1.0134(2) 0.0422(11) Uani 0.9 1 d . . P A 1
H2A H 0.400987 0.577184 1.055122 0.063 Uiso 0.9 1 calc R U P A 1
H2B H 0.371180 0.529211 0.995188 0.063 Uiso 0.9 1 calc R U P A 1
H2C H 0.337830 0.624408 1.012830 0.063 Uiso 0.9 1 calc R U P A 1
B1 B 0.52898(16) 0.7409(2) 0.94334(13) 0.0315(7) Uani 1 1 d . . . . .
H1 H 0.477532 0.748157 0.974154 0.038 Uiso 0.1 1 calc R U P A 2
B2 B 0.55639(16) 0.6384(2) 0.91651(13) 0.0297(7) Uani 1 1 d . . . . .
B3 B 0.51437(16) 0.7160(2) 0.86585(13) 0.0302(7) Uani 1 1 d . . . . .
H3 H 0.455042 0.707939 0.845185 0.036 Uiso 1 1 calc R U . . .
B4 B 0.54915(16) 0.8228(2) 0.88796(13) 0.0307(7) Uani 1 1 d . . . . .
H4 H 0.513147 0.883829 0.881599 0.037 Uiso 1 1 calc R U . . .
B5 B 0.61267(17) 0.8083(2) 0.95329(13) 0.0337(7) Uani 1 1 d . . . . .
H5 H 0.617126 0.860146 0.989041 0.040 Uiso 1 1 calc R U . . .
B6 B 0.61761(17) 0.6924(2) 0.97055(14) 0.0339(7) Uani 1 1 d . . . . .
H6 H 0.625795 0.668915 1.017946 0.041 Uiso 1 1 calc R U . . .
B7 B 0.59553(16) 0.6472(2) 0.84299(13) 0.0311(7) Uani 1 1 d . . . . .
H7 H 0.589264 0.594832 0.807775 0.037 Uiso 1 1 calc R U . . .
B8 B 0.59334(16) 0.7643(2) 0.82535(13) 0.0316(7) Uani 1 1 d . . . . .
H8 H 0.586654 0.788206 0.777936 0.038 Uiso 1 1 calc R U . . .
B9 B 0.65445(16) 0.8211(2) 0.87934(13) 0.0306(7) Uani 1 1 d . . . . .
H9 H 0.687612 0.882225 0.867004 0.037 Uiso 1 1 calc R U . . .
B10 B 0.69527(17) 0.7409(2) 0.92985(14) 0.0341(7) Uani 1 1 d . . . . .
H10 H 0.754676 0.749674 0.950227 0.041 Uiso 1 1 calc R U . . .
B11 B 0.65920(16) 0.6328(2) 0.90797(14) 0.0328(7) Uani 1 1 d . . . . .
H11 H 0.693940 0.570873 0.914524 0.039 Uiso 0.9 1 calc R U P B 1
B12 B 0.68256(16) 0.7131(2) 0.85127(14) 0.0329(7) Uani 1 1 d . . . . .
H12 H 0.733795 0.703667 0.820518 0.039 Uiso 1 1 calc R U . . .
N1 N 0.44928(11) 0.62844(15) 0.64492(9) 0.0293(5) Uani 1 1 d . . . . .
C3 C 0.45082(14) 0.59773(18) 0.57870(12) 0.0327(6) Uani 1 1 d . . . . .
H3A H 0.477846 0.643384 0.554562 0.039 Uiso 1 1 calc R U . . .
H3B H 0.482512 0.543186 0.576267 0.039 Uiso 1 1 calc R U . . .
C4 C 0.37095(14) 0.57947(19) 0.54962(12) 0.0353(7) Uani 1 1 d . . . . .
H4A H 0.347802 0.525655 0.567523 0.042 Uiso 1 1 calc R U . . .
H4B H 0.335186 0.629449 0.557702 0.042 Uiso 1 1 calc R U . . .
C5 C 0.37992(15) 0.5670(2) 0.48137(13) 0.0418(7) Uani 1 1 d . . . . .
H5A H 0.401225 0.621926 0.463708 0.050 Uiso 1 1 calc R U . . .
H5B H 0.418159 0.519220 0.473773 0.050 Uiso 1 1 calc R U . . .
C6 C 0.30329(17) 0.5443(2) 0.44991(14) 0.0487(8) Uani 1 1 d . . . . .
H6A H 0.312235 0.539784 0.406444 0.073 Uiso 1 1 calc R U . . .
H6B H 0.264734 0.590675 0.457897 0.073 Uiso 1 1 calc R U . . .
H6C H 0.283637 0.487827 0.465168 0.073 Uiso 1 1 calc R U . . .
C7 C 0.39676(14) 0.56294(19) 0.67988(12) 0.0354(7) Uani 1 1 d . . . . .
H7A H 0.342090 0.584008 0.676856 0.043 Uiso 1 1 calc R U . . .
H7B H 0.399332 0.505245 0.659088 0.043 Uiso 1 1 calc R U . . .
C8 C 0.41471(15) 0.5477(2) 0.74567(12) 0.0393(7) Uani 1 1 d . . . . .
H8A H 0.418531 0.605043 0.766755 0.047 Uiso 1 1 calc R U . . .
H8B H 0.465597 0.517051 0.749635 0.047 Uiso 1 1 calc R U . . .
C9 C 0.34941(16) 0.4911(2) 0.77480(13) 0.0426(7) Uani 1 1 d . . . . .
H9A H 0.299161 0.523401 0.772960 0.051 Uiso 1 1 calc R U . . .
H9B H 0.343346 0.435376 0.751983 0.051 Uiso 1 1 calc R U . . .
C10 C 0.36913(19) 0.4702(2) 0.84023(14) 0.0603(10) Uani 1 1 d . . . . .
H10A H 0.418782 0.437975 0.842016 0.090 Uiso 1 1 calc R U . . .
H10B H 0.327498 0.433823 0.857690 0.090 Uiso 1 1 calc R U . . .
H10C H 0.373765 0.525262 0.863032 0.090 Uiso 1 1 calc R U . . .
C11 C 0.41760(14) 0.72300(17) 0.64629(11) 0.0302(6) Uani 1 1 d . . . . .
H11A H 0.366212 0.723455 0.625761 0.036 Uiso 1 1 calc R U . . .
H11B H 0.453345 0.760696 0.622462 0.036 Uiso 1 1 calc R U . . .
C12 C 0.40737(14) 0.76531(18) 0.70853(11) 0.0332(6) Uani 1 1 d . . . . .
H12A H 0.367448 0.732344 0.731682 0.040 Uiso 1 1 calc R U . . .
H12B H 0.457356 0.762384 0.730933 0.040 Uiso 1 1 calc R U . . .
C13 C 0.38197(15) 0.86166(19) 0.70191(12) 0.0374(7) Uani 1 1 d . . . . .
H13A H 0.334427 0.864464 0.676547 0.045 Uiso 1 1 calc R U . . .
H13B H 0.423808 0.895129 0.681235 0.045 Uiso 1 1 calc R U . . .
C14 C 0.36480(17) 0.9052(2) 0.76334(13) 0.0447(8) Uani 1 1 d . . . . .
H14A H 0.351913 0.967526 0.757280 0.067 Uiso 1 1 calc R U . . .
H14B H 0.411035 0.900378 0.789213 0.067 Uiso 1 1 calc R U . . .
H14C H 0.320552 0.875196 0.782534 0.067 Uiso 1 1 calc R U . . .
C15 C 0.53388(13) 0.62411(19) 0.66923(12) 0.0325(6) Uani 1 1 d . . . . .
H15A H 0.532788 0.640070 0.712439 0.039 Uiso 1 1 calc R U . . .
H15B H 0.551948 0.562190 0.666482 0.039 Uiso 1 1 calc R U . . .
C16 C 0.59459(13) 0.68283(19) 0.63789(12) 0.0350(7) Uani 1 1 d . . . . .
H16A H 0.581535 0.745667 0.644714 0.042 Uiso 1 1 calc R U . . .
H16B H 0.593592 0.671660 0.593985 0.042 Uiso 1 1 calc R U . . .
C17 C 0.67696(14) 0.6633(2) 0.66277(12) 0.0356(7) Uani 1 1 d . . . . .
H17A H 0.678185 0.677302 0.706287 0.043 Uiso 1 1 calc R U . . .
H17B H 0.688231 0.599574 0.658138 0.043 Uiso 1 1 calc R U . . .
C18 C 0.74059(15) 0.7167(2) 0.63049(14) 0.0512(9) Uani 1 1 d . . . . .
H18A H 0.738746 0.704164 0.587235 0.077 Uiso 1 1 calc R U . . .
H18B H 0.792021 0.700205 0.646407 0.077 Uiso 1 1 calc R U . . .
H18C H 0.731670 0.779771 0.637220 0.077 Uiso 1 1 calc R U . . .
O4 O 0.6752(9) 0.5467(12) 0.9321(8) 0.0346(4) Uani 0.1 1 d . . P A 2
O3 O 0.5447(10) 0.5446(12) 0.9397(8) 0.0346(4) Uani 0.1 1 d . . P A 2
C19 C 0.6116(14) 0.5067(17) 0.9460(9) 0.0330(7) Uani 0.1 1 d D . P A 2
C20 C 0.625(4) 0.413(3) 0.970(2) 0.0422(11) Uani 0.1 1 d D . P A 2
H20A H 0.657628 0.380222 0.941775 0.063 Uiso 0.1 1 calc R U P A 2
H20B H 0.573959 0.383267 0.974002 0.063 Uiso 0.1 1 calc R U P A 2
H20C H 0.650204 0.416040 1.009302 0.063 Uiso 0.1 1 calc R U P A 2

loop_
_atom_site_aniso_label
_atom_site_aniso_U_11
_atom_site_aniso_U_22
_atom_site_aniso_U_33
_atom_site_aniso_U_23
_atom_site_aniso_U_13
_atom_site_aniso_U_12
O1 0.0254(8) 0.0440(10) 0.0345(8) 0.0000(7) 0.0045(6) 0.0013(7)
O2 0.0254(8) 0.0440(10) 0.0345(8) 0.0000(7) 0.0045(6) 0.0013(7)
C1 0.0236(15) 0.0420(19) 0.0332(17) 0.0013(14) -0.0003(12) 0.0043(13)
C2 0.027(2) 0.049(2) 0.051(3) 0.0024(18) 0.014(2) -0.0032(14)
B1 0.0226(15) 0.0428(19) 0.0292(17) -0.0010(14) 0.0041(12) 0.0004(13)
B2 0.0186(14) 0.0418(19) 0.0287(16) 0.0018(13) -0.0010(11) -0.0026(13)
B3 0.0163(13) 0.046(2) 0.0281(16) 0.0009(14) -0.0012(11) 0.0042(13)
B4 0.0192(14) 0.0411(19) 0.0319(16) 0.0000(14) 0.0038(11) 0.0033(13)
B5 0.0284(16) 0.046(2) 0.0265(16) -0.0055(14) -0.0007(12) -0.0048(14)
B6 0.0275(16) 0.050(2) 0.0244(16) 0.0008(14) -0.0045(12) -0.0029(14)
B7 0.0190(14) 0.049(2) 0.0258(16) -0.0039(14) -0.0004(11) 0.0005(13)
B8 0.0176(14) 0.052(2) 0.0254(16) 0.0003(14) -0.0009(11) 0.0015(13)
B9 0.0180(14) 0.044(2) 0.0302(16) 0.0009(14) 0.0007(11) 0.0007(13)
B10 0.0189(14) 0.049(2) 0.0347(18) 0.0001(15) -0.0056(12) -0.0011(14)
B11 0.0180(14) 0.048(2) 0.0326(17) 0.0039(15) -0.0038(11) 0.0012(14)
B12 0.0178(14) 0.047(2) 0.0338(18) -0.0018(14) 0.0018(12) 0.0025(13)
N1 0.0136(10) 0.0448(14) 0.0296(12) 0.0025(10) 0.0013(8) 0.0014(9)
C3 0.0204(13) 0.0440(17) 0.0338(15) -0.0016(12) 0.0059(10) 0.0016(11)
C4 0.0220(13) 0.0472(18) 0.0368(16) -0.0059(13) 0.0021(11) 0.0020(12)
C5 0.0298(15) 0.057(2) 0.0391(17) -0.0077(14) 0.0057(12) -0.0071(14)
C6 0.0383(17) 0.068(2) 0.0401(18) -0.0139(15) -0.0015(13) -0.0003(15)
C7 0.0203(13) 0.0488(18) 0.0372(16) -0.0004(13) 0.0058(11) -0.0023(12)
C8 0.0264(15) 0.0523(19) 0.0393(17) 0.0029(14) 0.0022(11) -0.0028(13)
C9 0.0302(15) 0.058(2) 0.0397(18) 0.0004(14) 0.0086(12) -0.0084(14)
C10 0.053(2) 0.082(3) 0.046(2) 0.0074(18) 0.0133(15) -0.0154(18)
C11 0.0203(13) 0.0398(17) 0.0303(15) -0.0007(12) -0.0016(10) 0.0022(11)
C12 0.0226(13) 0.0467(18) 0.0302(15) -0.0012(12) -0.0031(10) 0.0002(12)
C13 0.0265(14) 0.0477(19) 0.0381(16) -0.0069(13) -0.0015(11) -0.0025(13)
C14 0.0347(16) 0.055(2) 0.0448(19) -0.0113(15) 0.0033(13) 0.0030(14)
C15 0.0158(12) 0.0480(17) 0.0337(15) 0.0059(13) 0.0014(10) 0.0033(11)
C16 0.0173(13) 0.0529(19) 0.0349(16) 0.0066(13) -0.0006(10) -0.0015(12)
C17 0.0186(13) 0.0541(19) 0.0340(15) -0.0003(13) 0.0014(10) 0.0024(12)
C18 0.0206(14) 0.073(2) 0.060(2) 0.0066(17) -0.0022(13) -0.0092(14)
O4 0.0254(8) 0.0440(10) 0.0345(8) 0.0000(7) 0.0045(6) 0.0013(7)
O3 0.0254(8) 0.0440(10) 0.0345(8) 0.0000(7) 0.0045(6) 0.0013(7)
C19 0.0236(15) 0.0420(19) 0.0332(17) 0.0013(14) -0.0003(12) 0.0043(13)
C20 0.027(2) 0.049(2) 0.051(3) 0.0024(18) 0.014(2) -0.0032(14)

loop_
_atom_type_symbol
_atom_type_description
_atom_type_scat_dispersion_real
_atom_type_scat_dispersion_imag
_atom_type_scat_source
C C 0.0033 0.0016 'International Tables Vol C Tables 4.2.6.8 and 6.1.1.4'
H H 0.0000 0.0000 'International Tables Vol C Tables 4.2.6.8 and 6.1.1.4'
B B 0.0013 0.0007 'International Tables Vol C Tables 4.2.6.8 and 6.1.1.4'
N N 0.0061 0.0033 'International Tables Vol C Tables 4.2.6.8 and 6.1.1.4'
O O 0.0106 0.0060 'International Tables Vol C Tables 4.2.6.8 and 6.1.1.4'

loop_
_geom_angle_atom_site_label_1
_geom_angle_atom_site_label_2
_geom_angle_atom_site_label_3
_geom_angle
_geom_angle_site_symmetry_1
_geom_angle_site_symmetry_3
_geom_angle_publ_flag
C1 O1 B1 110.3(2) . . ?
C1 O2 B2 108.6(3) . . ?
O1 C1 O2 121.0(3) . . ?
O1 C1 C2 120.1(3) . . ?
O2 C1 C2 118.9(3) . . ?
C1 C2 H2A 109.5 . . ?
C1 C2 H2B 109.5 . . ?
C1 C2 H2C 109.5 . . ?
H2A C2 H2B 109.5 . . ?
H2A C2 H2C 109.5 . . ?
H2B C2 H2C 109.5 . . ?
O1 B1 B2 99.2(2) . . ?
O1 B1 B3 111.8(2) . . ?
O1 B1 B4 136.6(2) . . ?
O1 B1 B5 136.1(2) . . ?
O1 B1 B6 111.4(2) . . ?
B2 B1 H1 120.8 . . ?
B2 B1 B3 60.92(17) . . ?
B2 B1 B4 109.6(3) . . ?
B2 B1 B5 110.0(2) . . ?
B2 B1 B6 61.16(18) . . ?
B3 B1 H1 120.1 . . ?
B3 B1 B4 60.5(2) . . ?
B3 B1 B6 111.0(2) . . ?
B4 B1 H1 120.4 . . ?
B4 B1 B6 110.8(2) . . ?
B5 B1 H1 120.1 . . ?
B5 B1 B3 110.9(2) . . ?
B5 B1 B4 61.83(19) . . ?
B5 B1 B6 60.7(2) . . ?
B6 B1 H1 119.9 . . ?
O2 B2 B1 100.9(2) . . ?
O2 B2 B3 112.1(2) . . ?
O2 B2 B6 112.5(2) . . ?
O2 B2 B7 134.4(2) . . ?
O2 B2 B11 134.7(3) . . ?
B1 B2 B3 61.0(2) . . ?
B1 B2 B6 61.10(19) . . ?
B1 B2 B7 110.7(2) . . ?
B1 B2 B11 110.5(2) . . ?
B3 B2 B6 111.0(3) . . ?
B7 B2 B3 61.26(18) . . ?
B7 B2 B6 111.3(2) . . ?
B7 B2 B11 61.92(16) . . ?
B11 B2 B3 111.4(2) . . ?
B11 B2 B6 60.87(18) . . ?
O3 B2 B1 133.3(7) . . ?
O3 B2 B3 141.0(7) . . ?
O3 B2 B6 106.0(7) . . ?
O3 B2 B7 115.6(7) . . ?
O3 B2 B11 97.0(7) . . ?
B1 B3 H3 123.1 . . ?
B1 B3 B4 59.82(17) . . ?
B1 B3 B7 106.6(2) . . ?
B2 B3 B1 58.1(2) . . ?
B2 B3 H3 123.6 . . ?
B2 B3 B4 106.8(2) . . ?
B2 B3 B7 59.12(19) . . ?
B2 B3 B8 106.6(2) . . ?
B4 B3 H3 120.7 . . ?
B4 B3 B7 110.0(2) . . ?
B7 B3 H3 121.1 . . ?
B8 B3 B1 107.2(2) . . ?
B8 B3 H3 121.6 . . ?
B8 B3 B4 61.03(18) . . ?
B8 B3 B7 60.8(2) . . ?
B1 B4 B3 59.7(2) . . ?
B1 B4 H4 123.8 . . ?
B1 B4 B5 58.82(18) . . ?
B1 B4 B8 105.6(3) . . ?
B1 B4 B9 104.8(2) . . ?
B3 B4 H4 121.9 . . ?
B3 B4 B5 107.8(2) . . ?
B3 B4 B8 59.11(18) . . ?
B3 B4 B9 106.7(2) . . ?
B5 B4 H4 121.8 . . ?
B8 B4 H4 122.4 . . ?
B8 B4 B5 107.6(2) . . ?
B9 B4 H4 123.0 . . ?
B9 B4 B5 59.40(18) . . ?
B9 B4 B8 59.88(16) . . ?
B1 B5 B4 59.34(18) . . ?
B1 B5 H5 123.2 . . ?
B1 B5 B6 60.12(19) . . ?
B1 B5 B9 105.6(2) . . ?
B1 B5 B10 105.5(3) . . ?
B4 B5 H5 121.3 . . ?
B6 B5 B4 108.4(2) . . ?
B6 B5 H5 122.1 . . ?
B6 B5 B9 106.3(2) . . ?
B6 B5 B10 58.42(19) . . ?
B9 B5 B4 59.88(19) . . ?
B9 B5 H5 122.9 . . ?
B9 B5 B10 59.46(17) . . ?
B10 B5 B4 107.6(2) . . ?
B10 B5 H5 123.0 . . ?
B1 B6 B2 57.7(2) . . ?
B1 B6 B5 59.16(18) . . ?
B1 B6 H6 123.6 . . ?
B1 B6 B11 106.2(2) . . ?
B2 B6 B5 106.0(2) . . ?
B2 B6 H6 123.9 . . ?
B2 B6 B11 59.00(19) . . ?
B5 B6 H6 121.1 . . ?
B5 B6 B11 110.1(2) . . ?
B10 B6 B1 107.0(3) . . ?
B10 B6 B2 106.6(2) . . ?
B10 B6 B5 61.32(18) . . ?
B10 B6 H6 121.3 . . ?
B10 B6 B11 61.2(2) . . ?
B11 B6 H6 121.1 . . ?
B2 B7 B3 59.62(17) . . ?
B2 B7 H7 123.7 . . ?
B2 B7 B8 105.4(2) . . ?
B2 B7 B11 59.04(19) . . ?
B2 B7 B12 105.1(2) . . ?
B3 B7 H7 122.1 . . ?
B3 B7 B8 58.81(18) . . ?
B3 B7 B11 107.8(2) . . ?
B8 B7 H7 122.7 . . ?
B8 B7 B11 107.5(2) . . ?
B11 B7 H7 121.7 . . ?
B12 B7 B3 106.6(3) . . ?
B12 B7 H7 122.9 . . ?
B12 B7 B8 59.86(19) . . ?
B12 B7 B11 59.47(18) . . ?
B3 B8 B4 59.9(2) . . ?
B3 B8 B7 60.35(18) . . ?
B3 B8 H8 122.1 . . ?
B3 B8 B9 107.4(2) . . ?
B3 B8 B12 107.6(2) . . ?
B4 B8 B7 108.7(2) . . ?
B4 B8 H8 121.3 . . ?
B7 B8 H8 121.4 . . ?
B9 B8 B4 59.96(19) . . ?
B9 B8 B7 108.1(2) . . ?
B9 B8 H8 121.9 . . ?
B12 B8 B4 108.5(2) . . ?
B12 B8 B7 59.63(18) . . ?
B12 B8 H8 121.7 . . ?
B12 B8 B9 60.4(2) . . ?
B4 B9 H9 121.2 . . ?
B4 B9 B12 108.2(2) . . ?
B5 B9 B4 60.73(16) . . ?
B5 B9 B8 108.9(2) . . ?
B5 B9 H9 120.9 . . ?
B5 B9 B12 108.7(2) . . ?
B8 B9 B4 60.17(18) . . ?
B8 B9 H9 121.6 . . ?
B8 B9 B12 59.72(18) . . ?
B10 B9 B4 109.3(2) . . ?
B10 B9 B5 60.75(19) . . ?
B10 B9 B8 108.4(3) . . ?
B10 B9 H9 121.1 . . ?
B10 B9 B12 60.1(2) . . ?
B12 B9 H9 121.8 . . ?
B5 B10 H10 121.4 . . ?
B6 B10 B5 60.3(2) . . ?
B6 B10 B9 108.0(2) . . ?
B6 B10 H10 121.6 . . ?
B6 B10 B11 60.43(18) . . ?
B6 B10 B12 107.9(2) . . ?
B9 B10 B5 59.79(19) . . ?
B9 B10 H10 121.6 . . ?
B9 B10 B11 108.2(2) . . ?
B9 B10 B12 60.5(2) . . ?
B11 B10 B5 108.6(2) . . ?
B11 B10 H10 121.6 . . ?
B12 B10 B5 108.3(2) . . ?
B12 B10 H10 121.8 . . ?
B12 B10 B11 59.41(17) . . ?
B2 B11 B6 60.13(17) . . ?
B2 B11 B7 59.03(17) . . ?
B2 B11 B10 105.4(2) . . ?
B2 B11 H11 123.6 . . ?
B2 B11 B12 105.3(2) . . ?
B6 B11 B7 108.4(2) . . ?
B6 B11 B10 58.40(19) . . ?
B6 B11 H11 121.9 . . ?
B7 B11 H11 121.4 . . ?
B10 B11 B7 107.8(2) . . ?
B10 B11 H11 122.7 . . ?
B12 B11 B6 106.8(3) . . ?
B12 B11 B7 59.71(18) . . ?
B12 B11 B10 60.1(2) . . ?
B12 B11 H11 122.7 . . ?
O4 B11 B2 101.1(7) . . ?
O4 B11 B6 104.0(7) . . ?
O4 B11 B7 121.2(8) . . ?
O4 B11 B10 130.9(8) . . ?
O4 B11 B12 146.6(7) . . ?
B7 B12 B8 60.5(2) . . ?
B7 B12 B9 108.4(2) . . ?
B7 B12 B10 109.1(2) . . ?
B7 B12 H12 120.9 . . ?
B8 B12 B9 59.92(17) . . ?
B8 B12 B10 108.0(2) . . ?
B8 B12 H12 121.4 . . ?
B9 B12 H12 122.1 . . ?
B10 B12 B9 59.38(17) . . ?
B10 B12 H12 121.6 . . ?
B11 B12 B7 60.82(18) . . ?
B11 B12 B8 109.1(2) . . ?
B11 B12 B9 108.1(3) . . ?
B11 B12 B10 60.5(2) . . ?
B11 B12 H12 121.0 . . ?
C3 N1 C7 107.1(2) . . ?
C3 N1 C15 107.73(18) . . ?
C11 N1 C3 107.89(19) . . ?
C11 N1 C7 112.6(2) . . ?
C11 N1 C15 111.3(2) . . ?
C15 N1 C7 109.9(2) . . ?
N1 C3 H3A 108.3 . . ?
N1 C3 H3B 108.3 . . ?
H3A C3 H3B 107.4 . . ?
C4 C3 N1 116.1(2) . . ?
C4 C3 H3A 108.3 . . ?
C4 C3 H3B 108.3 . . ?
C3 C4 H4A 109.6 . . ?
C3 C4 H4B 109.6 . . ?
H4A C4 H4B 108.1 . . ?
C5 C4 C3 110.4(2) . . ?
C5 C4 H4A 109.6 . . ?
C5 C4 H4B 109.6 . . ?
C4 C5 H5A 108.9 . . ?
C4 C5 H5B 108.9 . . ?
H5A C5 H5B 107.7 . . ?
C6 C5 C4 113.2(2) . . ?
C6 C5 H5A 108.9 . . ?
C6 C5 H5B 108.9 . . ?
C5 C6 H6A 109.5 . . ?
C5 C6 H6B 109.5 . . ?
C5 C6 H6C 109.5 . . ?
H6A C6 H6B 109.5 . . ?
H6A C6 H6C 109.5 . . ?
H6B C6 H6C 109.5 . . ?
N1 C7 H7A 107.9 . . ?
N1 C7 H7B 107.9 . . ?
H7A C7 H7B 107.2 . . ?
C8 C7 N1 117.8(2) . . ?
C8 C7 H7A 107.9 . . ?
C8 C7 H7B 107.9 . . ?
C7 C8 H8A 109.7 . . ?
C7 C8 H8B 109.7 . . ?
C7 C8 C9 110.0(2) . . ?
H8A C8 H8B 108.2 . . ?
C9 C8 H8A 109.7 . . ?
C9 C8 H8B 109.7 . . ?
C8 C9 H9A 109.5 . . ?
C8 C9 H9B 109.5 . . ?
H9A C9 H9B 108.1 . . ?
C10 C9 C8 110.7(2) . . ?
C10 C9 H9A 109.5 . . ?
C10 C9 H9B 109.5 . . ?
C9 C10 H10A 109.5 . . ?
C9 C10 H10B 109.5 . . ?
C9 C10 H10C 109.5 . . ?
H10A C10 H10B 109.5 . . ?
H10A C10 H10C 109.5 . . ?
H10B C10 H10C 109.5 . . ?
N1 C11 H11A 108.1 . . ?
N1 C11 H11B 108.1 . . ?
N1 C11 C12 116.7(2) . . ?
H11A C11 H11B 107.3 . . ?
C12 C11 H11A 108.1 . . ?
C12 C11 H11B 108.1 . . ?
C11 C12 H12A 109.6 . . ?
C11 C12 H12B 109.6 . . ?
H12A C12 H12B 108.1 . . ?
C13 C12 C11 110.2(2) . . ?
C13 C12 H12A 109.6 . . ?
C13 C12 H12B 109.6 . . ?
C12 C13 H13A 109.2 . . ?
C12 C13 H13B 109.2 . . ?
C12 C13 C14 112.1(2) . . ?
H13A C13 H13B 107.9 . . ?
C14 C13 H13A 109.2 . . ?
C14 C13 H13B 109.2 . . ?
C13 C14 H14A 109.5 . . ?
C13 C14 H14B 109.5 . . ?
C13 C14 H14C 109.5 . . ?
H14A C14 H14B 109.5 . . ?
H14A C14 H14C 109.5 . . ?
H14B C14 H14C 109.5 . . ?
N1 C15 H15A 108.1 . . ?
N1 C15 H15B 108.1 . . ?
H15A C15 H15B 107.3 . . ?
C16 C15 N1 116.7(2) . . ?
C16 C15 H15A 108.1 . . ?
C16 C15 H15B 108.1 . . ?
C15 C16 H16A 109.6 . . ?
C15 C16 H16B 109.6 . . ?
C15 C16 C17 110.1(2) . . ?
H16A C16 H16B 108.2 . . ?
C17 C16 H16A 109.6 . . ?
C17 C16 H16B 109.6 . . ?
C16 C17 H17A 109.2 . . ?
C16 C17 H17B 109.2 . . ?
H17A C17 H17B 107.9 . . ?
C18 C17 C16 112.3(3) . . ?
C18 C17 H17A 109.2 . . ?
C18 C17 H17B 109.2 . . ?
C17 C18 H18A 109.5 . . ?
C17 C18 H18B 109.5 . . ?
C17 C18 H18C 109.5 . . ?
H18A C18 H18B 109.5 . . ?
H18A C18 H18C 109.5 . . ?
H18B C18 H18C 109.5 . . ?
C19 O4 B11 111.0(16) . . ?
C19 O3 B2 109.6(16) . . ?
O4 C19 O3 121(2) . . ?
O4 C19 C20 114(3) . . ?
O3 C19 C20 125(3) . . ?
C19 C20 H20A 109.5 . . ?
C19 C20 H20B 109.5 . . ?
C19 C20 H20C 109.5 . . ?
H20A C20 H20B 109.5 . . ?
H20A C20 H20C 109.5 . . ?
H20B C20 H20C 109.5 . . ?

loop_
_geom_bond_atom_site_label_1
_geom_bond_atom_site_label_2
_geom_bond_distance
_geom_bond_site_symmetry_2
_geom_bond_publ_flag
O1 C1 1.297(5) . ?
O1 B1 1.531(4) . ?
O2 C1 1.304(4) . ?
O2 B2 1.537(4) . ?
C1 C2 1.490(5) . ?
C2 H2A 0.9800 . ?
C2 H2B 0.9800 . ?
C2 H2C 0.9800 . ?
B1 H1 1.1200 . ?
B1 B2 1.729(6) . ?
B1 B3 1.780(5) . ?
B1 B4 1.782(5) . ?
B1 B5 1.772(5) . ?
B1 B6 1.790(5) . ?
B2 B3 1.779(5) . ?
B2 B6 1.791(5) . ?
B2 B7 1.770(5) . ?
B2 B11 1.770(5) . ?
B2 O3 1.526(19) . ?
B3 H3 1.1200 . ?
B3 B4 1.794(6) . ?
B3 B7 1.808(5) . ?
B3 B8 1.780(5) . ?
B4 H4 1.1200 . ?
B4 B5 1.826(5) . ?
B4 B8 1.815(5) . ?
B4 B9 1.811(5) . ?
B5 H5 1.1200 . ?
B5 B6 1.800(6) . ?
B5 B9 1.802(5) . ?
B5 B10 1.819(5) . ?
B6 H6 1.1200 . ?
B6 B10 1.767(5) . ?
B6 B11 1.804(5) . ?
B7 H7 1.1200 . ?
B7 B8 1.817(6) . ?
B7 B11 1.821(5) . ?
B7 B12 1.801(5) . ?
B8 H8 1.1200 . ?
B8 B9 1.809(5) . ?
B8 B12 1.805(5) . ?
B9 H9 1.1200 . ?
B9 B10 1.796(5) . ?
B9 B12 1.817(6) . ?
B10 H10 1.1200 . ?
B10 B11 1.817(6) . ?
B10 B12 1.809(5) . ?
B11 H11 1.1200 . ?
B11 B12 1.797(5) . ?
B11 O4 1.436(19) . ?
B12 H12 1.1200 . ?
N1 C3 1.543(4) . ?
N1 C7 1.548(4) . ?
N1 C11 1.533(5) . ?
N1 C15 1.545(4) . ?
C3 H3A 0.9900 . ?
C3 H3B 0.9900 . ?
C3 C4 1.536(4) . ?
C4 H4A 0.9900 . ?
C4 H4B 0.9900 . ?
C4 C5 1.536(4) . ?
C5 H5A 0.9900 . ?
C5 H5B 0.9900 . ?
C5 C6 1.524(4) . ?
C6 H6A 0.9800 . ?
C6 H6B 0.9800 . ?
C6 H6C 0.9800 . ?
C7 H7A 0.9900 . ?
C7 H7B 0.9900 . ?
C7 C8 1.511(4) . ?
C8 H8A 0.9900 . ?
C8 H8B 0.9900 . ?
C8 C9 1.550(4) . ?
C9 H9A 0.9900 . ?
C9 H9B 0.9900 . ?
C9 C10 1.525(5) . ?
C10 H10A 0.9800 . ?
C10 H10B 0.9800 . ?
C10 H10C 0.9800 . ?
C11 H11A 0.9900 . ?
C11 H11B 0.9900 . ?
C11 C12 1.534(4) . ?
C12 H12A 0.9900 . ?
C12 H12B 0.9900 . ?
C12 C13 1.531(5) . ?
C13 H13A 0.9900 . ?
C13 H13B 0.9900 . ?
C13 C14 1.544(4) . ?
C14 H14A 0.9800 . ?
C14 H14B 0.9800 . ?
C14 H14C 0.9800 . ?
C15 H15A 0.9900 . ?
C15 H15B 0.9900 . ?
C15 C16 1.535(4) . ?
C16 H16A 0.9900 . ?
C16 H16B 0.9900 . ?
C16 C17 1.542(4) . ?
C17 H17A 0.9900 . ?
C17 H17B 0.9900 . ?
C17 C18 1.534(4) . ?
C18 H18A 0.9800 . ?
C18 H18B 0.9800 . ?
C18 H18C 0.9800 . ?
O4 C19 1.28(3) . ?
O3 C19 1.29(3) . ?
C19 C20 1.53(2) . ?
C20 H20A 0.9800 . ?
C20 H20B 0.9800 . ?
C20 H20C 0.9800 . ?

loop_
_geom_torsion_atom_site_label_1
_geom_torsion_atom_site_label_2
_geom_torsion_atom_site_label_3
_geom_torsion_atom_site_label_4
_geom_torsion
_geom_torsion_site_symmetry_1
_geom_torsion_site_symmetry_2
_geom_torsion_site_symmetry_3
_geom_torsion_site_symmetry_4
_geom_torsion_publ_flag
O1 B1 B2 O2 0.5(2) . . . . ?
O1 B1 B2 B3 109.9(2) . . . . ?
O1 B1 B2 B6 -109.4(2) . . . . ?
O1 B1 B2 B7 147.0(2) . . . . ?
O1 B1 B2 B11 -146.3(2) . . . . ?
O1 B1 B3 B2 -88.6(3) . . . . ?
O1 B1 B3 B4 132.3(3) . . . . ?
O1 B1 B3 B7 -123.8(3) . . . . ?
O1 B1 B3 B8 172.3(2) . . . . ?
O1 B1 B4 B3 -91.3(4) . . . . ?
O1 B1 B4 B5 128.6(4) . . . . ?
O1 B1 B4 B8 -130.0(3) . . . . ?
O1 B1 B4 B9 167.8(3) . . . . ?
O1 B1 B5 B4 -129.2(4) . . . . ?
O1 B1 B5 B6 91.1(4) . . . . ?
O1 B1 B5 B9 -168.7(3) . . . . ?
O1 B1 B5 B10 129.3(3) . . . . ?
O1 B1 B6 B2 88.9(3) . . . . ?
O1 B1 B6 B5 -131.9(3) . . . . ?
O1 B1 B6 B10 -171.8(2) . . . . ?
O1 B1 B6 B11 124.0(3) . . . . ?
O2 B2 B3 B1 90.4(2) . . . . ?
O2 B2 B3 B4 126.6(2) . . . . ?
O2 B2 B3 B7 -129.7(3) . . . . ?
O2 B2 B3 B8 -169.4(2) . . . . ?
O2 B2 B6 B1 -90.3(3) . . . . ?
O2 B2 B6 B5 -126.0(2) . . . . ?
O2 B2 B6 B10 169.8(2) . . . . ?
O2 B2 B6 B11 129.9(3) . . . . ?
O2 B2 B7 B3 93.7(4) . . . . ?
O2 B2 B7 B8 132.1(3) . . . . ?
O2 B2 B7 B11 -126.4(4) . . . . ?
O2 B2 B7 B12 -165.6(3) . . . . ?
O2 B2 B11 B6 -93.7(4) . . . . ?
O2 B2 B11 B7 126.1(4) . . . . ?
O2 B2 B11 B10 -132.1(3) . . . . ?
O2 B2 B11 B12 165.4(3) . . . . ?
C1 O1 B1 B2 -0.3(3) . . . . ?
C1 O1 B1 B3 62.0(3) . . . . ?
C1 O1 B1 B4 131.5(3) . . . . ?
C1 O1 B1 B5 -132.3(3) . . . . ?
C1 O1 B1 B6 -62.8(3) . . . . ?
C1 O2 B2 B1 -0.5(3) . . . . ?
C1 O2 B2 B3 -63.4(3) . . . . ?
C1 O2 B2 B6 62.5(3) . . . . ?
C1 O2 B2 B7 -134.3(3) . . . . ?
C1 O2 B2 B11 133.2(3) . . . . ?
B1 O1 C1 O2 -0.1(4) . . . . ?
B1 O1 C1 C2 178.8(3) . . . . ?
B1 B2 B3 B4 36.2(2) . . . . ?
B1 B2 B3 B7 139.9(2) . . . . ?
B1 B2 B3 B8 100.2(2) . . . . ?
B1 B2 B6 B5 -35.7(2) . . . . ?
B1 B2 B6 B10 -99.9(3) . . . . ?
B1 B2 B6 B11 -139.9(2) . . . . ?
B1 B2 B7 B3 -37.0(2) . . . . ?
B1 B2 B7 B8 1.4(3) . . . . ?
B1 B2 B7 B11 102.8(2) . . . . ?
B1 B2 B7 B12 63.7(3) . . . . ?
B1 B2 B11 B6 37.0(2) . . . . ?
B1 B2 B11 B7 -103.2(2) . . . . ?
B1 B2 B11 B10 -1.3(3) . . . . ?
B1 B2 B11 B12 -63.8(3) . . . . ?
B1 B2 B11 O4 136.9(8) . . . . ?
B1 B2 O3 C19 -123.1(12) . . . . ?
B1 B3 B4 B5 35.16(19) . . . . ?
B1 B3 B4 B8 135.4(2) . . . . ?
B1 B3 B4 B9 97.7(2) . . . . ?
B1 B3 B7 B2 34.8(2) . . . . ?
B1 B3 B7 B8 -100.7(2) . . . . ?
B1 B3 B7 B11 -0.7(3) . . . . ?
B1 B3 B7 B12 -63.2(3) . . . . ?
B1 B3 B8 B4 -39.4(2) . . . . ?
B1 B3 B8 B7 99.8(2) . . . . ?
B1 B3 B8 B9 -1.5(3) . . . . ?
B1 B3 B8 B12 62.2(3) . . . . ?
B1 B4 B5 B6 36.2(2) . . . . ?
B1 B4 B5 B9 134.8(2) . . . . ?
B1 B4 B5 B10 97.9(3) . . . . ?
B1 B4 B8 B3 39.0(2) . . . . ?
B1 B4 B8 B7 2.2(3) . . . . ?
B1 B4 B8 B9 -98.3(2) . . . . ?
B1 B4 B8 B12 -61.1(3) . . . . ?
B1 B4 B9 B5 -38.9(2) . . . . ?
B1 B4 B9 B8 99.7(3) . . . . ?
B1 B4 B9 B10 -1.0(3) . . . . ?
B1 B4 B9 B12 62.8(3) . . . . ?
B1 B5 B6 B2 35.12(19) . . . . ?
B1 B5 B6 B10 135.6(2) . . . . ?
B1 B5 B6 B11 97.4(2) . . . . ?
B1 B5 B9 B4 39.3(2) . . . . ?
B1 B5 B9 B8 1.9(3) . . . . ?
B1 B5 B9 B10 -99.1(3) . . . . ?
B1 B5 B9 B12 -61.5(3) . . . . ?
B1 B5 B10 B6 -39.0(2) . . . . ?
B1 B5 B10 B9 99.2(2) . . . . ?
B1 B5 B10 B11 -1.4(3) . . . . ?
B1 B5 B10 B12 61.6(3) . . . . ?
B1 B6 B10 B5 38.9(2) . . . . ?
B1 B6 B10 B9 1.6(3) . . . . ?
B1 B6 B10 B11 -99.5(3) . . . . ?
B1 B6 B10 B12 -62.4(3) . . . . ?
B1 B6 B11 B2 -34.6(2) . . . . ?
B1 B6 B11 B7 0.7(3) . . . . ?
B1 B6 B11 B10 100.8(3) . . . . ?
B1 B6 B11 B12 63.7(3) . . . . ?
B1 B6 B11 O4 -129.5(7) . . . . ?
B2 O2 C1 O1 0.5(3) . . . . ?
B2 O2 C1 C2 -178.5(3) . . . . ?
B2 B1 B3 B4 -139.2(2) . . . . ?
B2 B1 B3 B7 -35.26(19) . . . . ?
B2 B1 B3 B8 -99.2(3) . . . . ?
B2 B1 B4 B3 37.4(2) . . . . ?
B2 B1 B4 B5 -102.8(2) . . . . ?
B2 B1 B4 B8 -1.3(3) . . . . ?
B2 B1 B4 B9 -63.6(3) . . . . ?
B2 B1 B5 B4 102.1(3) . . . . ?
B2 B1 B5 B6 -37.6(2) . . . . ?
B2 B1 B5 B9 62.6(3) . . . . ?
B2 B1 B5 B10 0.6(3) . . . . ?
B2 B1 B6 B5 139.2(2) . . . . ?
B2 B1 B6 B10 99.3(3) . . . . ?
B2 B1 B6 B11 35.1(2) . . . . ?
B2 B3 B4 B1 -35.47(19) . . . . ?
B2 B3 B4 B5 -0.3(3) . . . . ?
B2 B3 B4 B8 100.0(2) . . . . ?
B2 B3 B4 B9 62.2(3) . . . . ?
B2 B3 B7 B8 -135.6(2) . . . . ?
B2 B3 B7 B11 -35.5(2) . . . . ?
B2 B3 B7 B12 -98.0(2) . . . . ?
B2 B3 B8 B4 -100.4(3) . . . . ?
B2 B3 B8 B7 38.8(2) . . . . ?
B2 B3 B8 B9 -62.5(3) . . . . ?
B2 B3 B8 B12 1.2(3) . . . . ?
B2 B6 B10 B5 99.5(2) . . . . ?
B2 B6 B10 B9 62.2(3) . . . . ?
B2 B6 B10 B11 -38.9(2) . . . . ?
B2 B6 B10 B12 -1.8(3) . . . . ?
B2 B6 B11 B7 35.3(2) . . . . ?
B2 B6 B11 B10 135.4(2) . . . . ?
B2 B6 B11 B12 98.3(2) . . . . ?
B2 B6 B11 O4 -94.9(7) . . . . ?
B2 B7 B8 B3 -38.79(18) . . . . ?
B2 B7 B8 B4 -2.2(2) . . . . ?
B2 B7 B8 B9 61.4(3) . . . . ?
B2 B7 B8 B12 98.8(2) . . . . ?
B2 B7 B11 B6 -35.8(2) . . . . ?
B2 B7 B11 B10 -97.6(2) . . . . ?
B2 B7 B11 B12 -134.9(2) . . . . ?
B2 B7 B11 O4 84.2(8) . . . . ?
B2 B7 B12 B8 -99.3(2) . . . . ?
B2 B7 B12 B9 -62.0(3) . . . . ?
B2 B7 B12 B10 1.1(3) . . . . ?
B2 B7 B12 B11 39.0(2) . . . . ?
B2 B11 B12 B7 -39.0(2) . . . . ?
B2 B11 B12 B8 -1.2(3) . . . . ?
B2 B11 B12 B9 62.4(3) . . . . ?
B2 B11 B12 B10 99.2(2) . . . . ?
B2 B11 O4 C19 4.3(15) . . . . ?
B2 O3 C19 O4 -2(2) . . . . ?
B2 O3 C19 C20 178(2) . . . . ?
B3 B1 B2 O2 -109.4(2) . . . . ?
B3 B1 B2 B6 140.8(2) . . . . ?
B3 B1 B2 B7 37.2(2) . . . . ?
B3 B1 B2 B11 103.8(2) . . . . ?
B3 B1 B2 O3 -134.2(10) . . . . ?
B3 B1 B4 B5 -140.1(2) . . . . ?
B3 B1 B4 B8 -38.7(2) . . . . ?
B3 B1 B4 B9 -101.0(2) . . . . ?
B3 B1 B5 B4 36.6(2) . . . . ?
B3 B1 B5 B6 -103.1(2) . . . . ?
B3 B1 B5 B9 -2.9(3) . . . . ?
B3 B1 B5 B10 -64.9(3) . . . . ?
B3 B1 B6 B2 -36.3(2) . . . . ?
B3 B1 B6 B5 102.8(2) . . . . ?
B3 B1 B6 B10 62.9(3) . . . . ?
B3 B1 B6 B11 -1.2(3) . . . . ?
B3 B2 B6 B1 36.3(2) . . . . ?
B3 B2 B6 B5 0.6(3) . . . . ?
B3 B2 B6 B10 -63.6(3) . . . . ?
B3 B2 B6 B11 -103.5(2) . . . . ?
B3 B2 B7 B8 38.40(19) . . . . ?
B3 B2 B7 B11 139.9(2) . . . . ?
B3 B2 B7 B12 100.7(3) . . . . ?
B3 B2 B11 B6 102.8(3) . . . . ?
B3 B2 B11 B7 -37.4(2) . . . . ?
B3 B2 B11 B10 64.5(3) . . . . ?
B3 B2 B11 B12 2.0(3) . . . . ?
B3 B2 B11 O4 -157.3(8) . . . . ?
B3 B2 O3 C19 141.0(12) . . . . ?
B3 B4 B5 B1 -35.5(2) . . . . ?
B3 B4 B5 B6 0.7(3) . . . . ?
B3 B4 B5 B9 99.3(2) . . . . ?
B3 B4 B5 B10 62.4(3) . . . . ?
B3 B4 B8 B7 -36.80(19) . . . . ?
B3 B4 B8 B9 -137.3(2) . . . . ?
B3 B4 B8 B12 -100.1(3) . . . . ?
B3 B4 B9 B5 -101.1(2) . . . . ?
B3 B4 B9 B8 37.4(2) . . . . ?
B3 B4 B9 B10 -63.3(3) . . . . ?
B3 B4 B9 B12 0.5(3) . . . . ?
B3 B7 B8 B4 36.59(18) . . . . ?
B3 B7 B8 B9 100.1(2) . . . . ?
B3 B7 B8 B12 137.6(2) . . . . ?
B3 B7 B11 B2 35.7(2) . . . . ?
B3 B7 B11 B6 -0.1(3) . . . . ?
B3 B7 B11 B10 -61.8(3) . . . . ?
B3 B7 B11 B12 -99.2(3) . . . . ?
B3 B7 B11 O4 119.9(8) . . . . ?
B3 B7 B12 B8 -37.0(2) . . . . ?
B3 B7 B12 B9 0.3(3) . . . . ?
B3 B7 B12 B10 63.3(3) . . . . ?
B3 B7 B12 B11 101.2(2) . . . . ?
B3 B8 B9 B4 -37.9(2) . . . . ?
B3 B8 B9 B5 -0.3(3) . . . . ?
B3 B8 B9 B10 64.2(3) . . . . ?
B3 B8 B9 B12 100.8(3) . . . . ?
B3 B8 B12 B7 38.0(2) . . . . ?
B3 B8 B12 B9 -100.4(3) . . . . ?
B3 B8 B12 B10 -64.2(3) . . . . ?
B3 B8 B12 B11 0.0(3) . . . . ?
B4 B1 B2 O2 -146.6(2) . . . . ?
B4 B1 B2 B3 -37.2(2) . . . . ?
B4 B1 B2 B6 103.6(2) . . . . ?
B4 B1 B2 B7 0.0(3) . . . . ?
B4 B1 B2 B11 66.6(3) . . . . ?
B4 B1 B2 O3 -171.4(9) . . . . ?
B4 B1 B3 B2 139.2(2) . . . . ?
B4 B1 B3 B7 103.9(3) . . . . ?
B4 B1 B3 B8 40.0(2) . . . . ?
B4 B1 B5 B6 -139.7(2) . . . . ?
B4 B1 B5 B9 -39.6(2) . . . . ?
B4 B1 B5 B10 -101.5(2) . . . . ?
B4 B1 B6 B2 -101.6(3) . . . . ?
B4 B1 B6 B5 37.6(2) . . . . ?
B4 B1 B6 B10 -2.3(3) . . . . ?
B4 B1 B6 B11 -66.4(3) . . . . ?
B4 B3 B7 B2 98.1(2) . . . . ?
B4 B3 B7 B8 -37.4(2) . . . . ?
B4 B3 B7 B11 62.6(3) . . . . ?
B4 B3 B7 B12 0.1(3) . . . . ?
B4 B3 B8 B7 139.2(2) . . . . ?
B4 B3 B8 B9 37.9(2) . . . . ?
B4 B3 B8 B12 101.6(3) . . . . ?
B4 B5 B6 B1 -35.89(19) . . . . ?
B4 B5 B6 B2 -0.8(3) . . . . ?
B4 B5 B6 B10 99.8(2) . . . . ?
B4 B5 B6 B11 61.5(3) . . . . ?
B4 B5 B9 B8 -37.4(2) . . . . ?
B4 B5 B9 B10 -138.4(2) . . . . ?
B4 B5 B9 B12 -100.8(2) . . . . ?
B4 B5 B10 B6 -101.1(2) . . . . ?
B4 B5 B10 B9 37.1(2) . . . . ?
B4 B5 B10 B11 -63.6(3) . . . . ?
B4 B5 B10 B12 -0.6(3) . . . . ?
B4 B8 B9 B5 37.6(2) . . . . ?
B4 B8 B9 B10 102.1(2) . . . . ?
B4 B8 B9 B12 138.7(2) . . . . ?
B4 B8 B12 B7 101.3(2) . . . . ?
B4 B8 B12 B9 -37.1(2) . . . . ?
B4 B8 B12 B10 -0.9(3) . . . . ?
B4 B8 B12 B11 63.3(3) . . . . ?
B4 B9 B10 B5 -37.9(2) . . . . ?
B4 B9 B10 B6 -0.4(3) . . . . ?
B4 B9 B10 B11 63.6(3) . . . . ?
B4 B9 B10 B12 100.4(2) . . . . ?
B4 B9 B12 B7 -0.5(3) . . . . ?
B4 B9 B12 B8 37.1(2) . . . . ?
B4 B9 B12 B10 -102.2(2) . . . . ?
B4 B9 B12 B11 -64.9(2) . . . . ?
B5 B1 B2 O2 147.2(2) . . . . ?
B5 B1 B2 B3 -103.4(2) . . . . ?
B5 B1 B2 B6 37.4(2) . . . . ?
B5 B1 B2 B7 -66.2(3) . . . . ?
B5 B1 B2 B11 0.4(3) . . . . ?
B5 B1 B2 O3 122.4(10) . . . . ?
B5 B1 B3 B2 101.9(3) . . . . ?
B5 B1 B3 B4 -37.2(2) . . . . ?
B5 B1 B3 B7 66.7(3) . . . . ?
B5 B1 B3 B8 2.8(3) . . . . ?
B5 B1 B4 B3 140.1(2) . . . . ?
B5 B1 B4 B8 101.4(2) . . . . ?
B5 B1 B4 B9 39.2(2) . . . . ?
B5 B1 B6 B2 -139.2(2) . . . . ?
B5 B1 B6 B10 -39.9(2) . . . . ?
B5 B1 B6 B11 -104.0(2) . . . . ?
B5 B4 B8 B3 100.6(2) . . . . ?
B5 B4 B8 B7 63.8(3) . . . . ?
B5 B4 B8 B9 -36.7(2) . . . . ?
B5 B4 B8 B12 0.5(3) . . . . ?
B5 B4 B9 B8 138.5(3) . . . . ?
B5 B4 B9 B10 37.9(2) . . . . ?
B5 B4 B9 B12 101.7(2) . . . . ?
B5 B6 B10 B9 -37.3(2) . . . . ?
B5 B6 B10 B11 -138.4(2) . . . . ?
B5 B6 B10 B12 -101.3(2) . . . . ?
B5 B6 B11 B2 -97.1(2) . . . . ?
B5 B6 B11 B7 -61.7(3) . . . . ?
B5 B6 B11 B10 38.3(2) . . . . ?
B5 B6 B11 B12 1.2(3) . . . . ?
B5 B6 B11 O4 168.0(7) . . . . ?
B5 B9 B10 B6 37.5(2) . . . . ?
B5 B9 B10 B11 101.4(2) . . . . ?
B5 B9 B10 B12 138.2(2) . . . . ?
B5 B9 B12 B7 63.9(2) . . . . ?
B5 B9 B12 B8 101.4(2) . . . . ?
B5 B9 B12 B10 -37.8(2) . . . . ?
B5 B9 B12 B11 -0.5(3) . . . . ?
B5 B10 B11 B2 1.7(3) . . . . ?
B5 B10 B11 B6 -37.5(2) . . . . ?
B5 B10 B11 B7 63.5(3) . . . . ?
B5 B10 B11 B12 100.7(2) . . . . ?
B5 B10 B11 O4 -118.5(9) . . . . ?
B5 B10 B12 B7 -63.3(3) . . . . ?
B5 B10 B12 B8 0.9(3) . . . . ?
B5 B10 B12 B9 37.3(2) . . . . ?
B5 B10 B12 B11 -101.3(3) . . . . ?
B6 B1 B2 O2 109.8(2) . . . . ?
B6 B1 B2 B3 -140.8(2) . . . . ?
B6 B1 B2 B7 -103.6(2) . . . . ?
B6 B1 B2 B11 -36.9(2) . . . . ?
B6 B1 B2 O3 85.0(10) . . . . ?
B6 B1 B3 B2 36.4(2) . . . . ?
B6 B1 B3 B4 -102.7(3) . . . . ?
B6 B1 B3 B7 1.2(3) . . . . ?
B6 B1 B3 B8 -62.7(3) . . . . ?
B6 B1 B4 B3 103.0(2) . . . . ?
B6 B1 B4 B5 -37.1(2) . . . . ?
B6 B1 B4 B8 64.3(3) . . . . ?
B6 B1 B4 B9 2.0(3) . . . . ?
B6 B1 B5 B4 139.7(2) . . . . ?
B6 B1 B5 B9 100.1(2) . . . . ?
B6 B1 B5 B10 38.2(2) . . . . ?
B6 B2 B3 B1 -36.4(2) . . . . ?
B6 B2 B3 B4 -0.2(3) . . . . ?
B6 B2 B3 B7 103.5(2) . . . . ?
B6 B2 B3 B8 63.8(3) . . . . ?
B6 B2 B7 B3 -103.0(3) . . . . ?
B6 B2 B7 B8 -64.6(3) . . . . ?
B6 B2 B7 B11 36.9(2) . . . . ?
B6 B2 B7 B12 -2.3(3) . . . . ?
B6 B2 B11 B7 -140.2(3) . . . . ?
B6 B2 B11 B10 -38.3(2) . . . . ?
B6 B2 B11 B12 -100.9(3) . . . . ?
B6 B2 B11 O4 99.9(8) . . . . ?
B6 B2 O3 C19 -57.9(14) . . . . ?
B6 B5 B9 B4 102.1(2) . . . . ?
B6 B5 B9 B8 64.7(3) . . . . ?
B6 B5 B9 B10 -36.3(2) . . . . ?
B6 B5 B9 B12 1.3(2) . . . . ?
B6 B5 B10 B9 138.2(2) . . . . ?
B6 B5 B10 B11 37.6(2) . . . . ?
B6 B5 B10 B12 100.6(2) . . . . ?
B6 B10 B11 B2 39.2(2) . . . . ?
B6 B10 B11 B7 101.0(2) . . . . ?
B6 B10 B11 B12 138.2(2) . . . . ?
B6 B10 B11 O4 -81.0(9) . . . . ?
B6 B10 B12 B7 0.4(3) . . . . ?
B6 B10 B12 B8 64.6(3) . . . . ?
B6 B10 B12 B9 101.0(3) . . . . ?
B6 B10 B12 B11 -37.5(2) . . . . ?
B6 B11 B12 B7 -101.8(2) . . . . ?
B6 B11 B12 B8 -64.0(3) . . . . ?
B6 B11 B12 B9 -0.4(3) . . . . ?
B6 B11 B12 B10 36.4(2) . . . . ?
B6 B11 O4 C19 66.0(14) . . . . ?
B7 B2 B3 B1 -139.9(2) . . . . ?
B7 B2 B3 B4 -103.7(2) . . . . ?
B7 B2 B3 B8 -39.6(2) . . . . ?
B7 B2 B6 B1 102.6(3) . . . . ?
B7 B2 B6 B5 66.8(3) . . . . ?
B7 B2 B6 B10 2.6(3) . . . . ?
B7 B2 B6 B11 -37.3(2) . . . . ?
B7 B2 B11 B6 140.2(3) . . . . ?
B7 B2 B11 B10 101.9(2) . . . . ?
B7 B2 B11 B12 39.3(2) . . . . ?
B7 B2 B11 O4 -119.9(8) . . . . ?
B7 B2 O3 C19 65.9(14) . . . . ?
B7 B3 B4 B1 -98.1(2) . . . . ?
B7 B3 B4 B5 -62.9(3) . . . . ?
B7 B3 B4 B8 37.4(2) . . . . ?
B7 B3 B4 B9 -0.4(3) . . . . ?
B7 B3 B8 B4 -139.2(2) . . . . ?
B7 B3 B8 B9 -101.3(2) . . . . ?
B7 B3 B8 B12 -37.7(2) . . . . ?
B7 B8 B9 B4 -101.6(2) . . . . ?
B7 B8 B9 B5 -64.0(3) . . . . ?
B7 B8 B9 B10 0.5(3) . . . . ?
B7 B8 B9 B12 37.1(2) . . . . ?
B7 B8 B12 B9 -138.4(2) . . . . ?
B7 B8 B12 B10 -102.2(2) . . . . ?
B7 B8 B12 B11 -38.0(2) . . . . ?
B7 B11 B12 B8 37.8(2) . . . . ?
B7 B11 B12 B9 101.4(2) . . . . ?
B7 B11 B12 B10 138.2(2) . . . . ?
B7 B11 O4 C19 -56.1(16) . . . . ?
B8 B3 B4 B1 -135.4(2) . . . . ?
B8 B3 B4 B5 -100.3(2) . . . . ?
B8 B3 B4 B9 -37.75(19) . . . . ?
B8 B3 B7 B2 135.6(2) . . . . ?
B8 B3 B7 B11 100.1(2) . . . . ?
B8 B3 B7 B12 37.5(2) . . . . ?
B8 B4 B5 B1 -97.9(3) . . . . ?
B8 B4 B5 B6 -61.7(3) . . . . ?
B8 B4 B5 B9 36.9(2) . . . . ?
B8 B4 B5 B10 0.0(3) . . . . ?
B8 B4 B9 B5 -138.5(3) . . . . ?
B8 B4 B9 B10 -100.7(3) . . . . ?
B8 B4 B9 B12 -36.9(2) . . . . ?
B8 B7 B11 B2 97.8(2) . . . . ?
B8 B7 B11 B6 62.0(3) . . . . ?
B8 B7 B11 B10 0.2(3) . . . . ?
B8 B7 B11 B12 -37.1(2) . . . . ?
B8 B7 B11 O4 -178.1(8) . . . . ?
B8 B7 B12 B9 37.3(2) . . . . ?
B8 B7 B12 B10 100.4(2) . . . . ?
B8 B7 B12 B11 138.2(2) . . . . ?
B8 B9 B10 B5 -101.8(2) . . . . ?
B8 B9 B10 B6 -64.3(3) . . . . ?
B8 B9 B10 B11 -0.4(3) . . . . ?
B8 B9 B10 B12 36.4(2) . . . . ?
B8 B9 B12 B7 -37.6(2) . . . . ?
B8 B9 B12 B10 -139.3(2) . . . . ?
B8 B9 B12 B11 -102.0(2) . . . . ?
B9 B4 B5 B1 -134.8(2) . . . . ?
B9 B4 B5 B6 -98.6(2) . . . . ?
B9 B4 B5 B10 -36.9(2) . . . . ?
B9 B4 B8 B3 137.3(2) . . . . ?
B9 B4 B8 B7 100.5(2) . . . . ?
B9 B4 B8 B12 37.2(2) . . . . ?
B9 B5 B6 B1 -98.9(2) . . . . ?
B9 B5 B6 B2 -63.8(3) . . . . ?
B9 B5 B6 B10 36.74(19) . . . . ?
B9 B5 B6 B11 -1.5(3) . . . . ?
B9 B5 B10 B6 -138.2(2) . . . . ?
B9 B5 B10 B11 -100.6(2) . . . . ?
B9 B5 B10 B12 -37.6(2) . . . . ?
B9 B8 B12 B7 138.4(2) . . . . ?
B9 B8 B12 B10 36.2(2) . . . . ?
B9 B8 B12 B11 100.4(3) . . . . ?
B9 B10 B11 B2 -61.7(3) . . . . ?
B9 B10 B11 B6 -100.9(3) . . . . ?
B9 B10 B11 B7 0.1(3) . . . . ?
B9 B10 B11 B12 37.3(2) . . . . ?
B9 B10 B11 O4 178.2(9) . . . . ?
B9 B10 B12 B7 -100.6(3) . . . . ?
B9 B10 B12 B8 -36.4(2) . . . . ?
B9 B10 B12 B11 -138.6(2) . . . . ?
B10 B5 B6 B1 -135.6(2) . . . . ?
B10 B5 B6 B2 -100.5(3) . . . . ?
B10 B5 B6 B11 -38.28(19) . . . . ?
B10 B5 B9 B4 138.4(2) . . . . ?
B10 B5 B9 B8 101.0(3) . . . . ?
B10 B5 B9 B12 37.5(2) . . . . ?
B10 B6 B11 B2 -135.4(2) . . . . ?
B10 B6 B11 B7 -100.1(3) . . . . ?
B10 B6 B11 B12 -37.1(2) . . . . ?
B10 B6 B11 O4 129.7(7) . . . . ?
B10 B9 B12 B7 101.7(2) . . . . ?
B10 B9 B12 B8 139.3(2) . . . . ?
B10 B9 B12 B11 37.3(2) . . . . ?
B10 B11 B12 B7 -138.2(2) . . . . ?
B10 B11 B12 B8 -100.4(2) . . . . ?
B10 B11 B12 B9 -36.8(2) . . . . ?
B10 B11 O4 C19 126.1(13) . . . . ?
B11 B2 B3 B1 -102.2(2) . . . . ?
B11 B2 B3 B4 -66.0(3) . . . . ?
B11 B2 B3 B7 37.7(2) . . . . ?
B11 B2 B3 B8 -2.0(3) . . . . ?
B11 B2 B6 B1 139.9(2) . . . . ?
B11 B2 B6 B5 104.1(2) . . . . ?
B11 B2 B6 B10 39.9(2) . . . . ?
B11 B2 B7 B3 -139.9(2) . . . . ?
B11 B2 B7 B8 -101.5(2) . . . . ?
B11 B2 B7 B12 -39.2(2) . . . . ?
B11 B2 O3 C19 3.7(14) . . . . ?
B11 B6 B10 B5 138.4(2) . . . . ?
B11 B6 B10 B9 101.1(3) . . . . ?
B11 B6 B10 B12 37.1(2) . . . . ?
B11 B7 B8 B3 -100.6(2) . . . . ?
B11 B7 B8 B4 -64.0(3) . . . . ?
B11 B7 B8 B9 -0.4(3) . . . . ?
B11 B7 B8 B12 36.97(19) . . . . ?
B11 B7 B12 B8 -138.2(2) . . . . ?
B11 B7 B12 B9 -100.9(3) . . . . ?
B11 B7 B12 B10 -37.9(2) . . . . ?
B11 B10 B12 B7 38.0(2) . . . . ?
B11 B10 B12 B8 102.2(3) . . . . ?
B11 B10 B12 B9 138.6(2) . . . . ?
B11 O4 C19 O3 -2(2) . . . . ?
B11 O4 C19 C20 178(2) . . . . ?
B12 B7 B8 B3 -137.6(2) . . . . ?
B12 B7 B8 B4 -101.0(2) . . . . ?
B12 B7 B8 B9 -37.41(19) . . . . ?
B12 B7 B11 B2 134.9(2) . . . . ?
B12 B7 B11 B6 99.1(3) . . . . ?
B12 B7 B11 B10 37.3(2) . . . . ?
B12 B7 B11 O4 -140.9(8) . . . . ?
B12 B8 B9 B4 -138.7(2) . . . . ?
B12 B8 B9 B5 -101.1(3) . . . . ?
B12 B8 B9 B10 -36.6(2) . . . . ?
B12 B9 B10 B5 -138.2(2) . . . . ?
B12 B9 B10 B6 -100.7(2) . . . . ?
B12 B9 B10 B11 -36.8(2) . . . . ?
B12 B10 B11 B2 -99.0(2) . . . . ?
B12 B10 B11 B6 -138.2(2) . . . . ?
B12 B10 B11 B7 -37.19(19) . . . . ?
B12 B10 B11 O4 140.9(9) . . . . ?
B12 B11 O4 C19 -137.4(12) . . . . ?
N1 C3 C4 C5 169.2(2) . . . . ?
N1 C7 C8 C9 172.0(2) . . . . ?
N1 C11 C12 C13 175.3(2) . . . . ?
N1 C15 C16 C17 -173.9(2) . . . . ?
C3 N1 C7 C8 150.4(2) . . . . ?
C3 N1 C11 C12 177.2(2) . . . . ?
C3 N1 C15 C16 61.5(3) . . . . ?
C3 C4 C5 C6 177.3(3) . . . . ?
C7 N1 C3 C4 50.1(3) . . . . ?
C7 N1 C11 C12 59.1(3) . . . . ?
C7 N1 C15 C16 177.9(2) . . . . ?
C7 C8 C9 C10 176.5(3) . . . . ?
C11 N1 C3 C4 -71.4(3) . . . . ?
C11 N1 C7 C8 -91.2(3) . . . . ?
C11 N1 C15 C16 -56.6(3) . . . . ?
C11 C12 C13 C14 175.7(2) . . . . ?
C15 N1 C3 C4 168.3(2) . . . . ?
C15 N1 C7 C8 33.6(3) . . . . ?
C15 N1 C11 C12 -64.8(3) . . . . ?
C15 C16 C17 C18 176.9(2) . . . . ?
O4 B11 B12 B7 101.9(14) . . . . ?
O4 B11 B12 B8 139.7(13) . . . . ?
O4 B11 B12 B9 -156.7(13) . . . . ?
O4 B11 B12 B10 -119.9(14) . . . . ?
O3 B2 B3 B1 124.1(11) . . . . ?
O3 B2 B3 B4 160.3(11) . . . . ?
O3 B2 B3 B7 -96.0(11) . . . . ?
O3 B2 B3 B8 -135.7(11) . . . . ?
O3 B2 B6 B1 -131.0(7) . . . . ?
O3 B2 B6 B5 -166.7(7) . . . . ?
O3 B2 B6 B10 129.1(7) . . . . ?
O3 B2 B6 B11 89.1(7) . . . . ?
O3 B2 B7 B3 136.0(8) . . . . ?
O3 B2 B7 B8 174.4(8) . . . . ?
O3 B2 B7 B11 -84.1(8) . . . . ?
O3 B2 B7 B12 -123.3(8) . . . . ?
O3 B2 B11 B6 -104.5(7) . . . . ?
O3 B2 B11 B7 115.3(7) . . . . ?
O3 B2 B11 B10 -142.8(7) . . . . ?
O3 B2 B11 B12 154.7(7) . . . . ?
O3 B2 B11 O4 -4.6(10) . . . . ?
